data_7217012
loop_
_publ_author_name
'Yu, Hongchuan'
'Schlegel, Mark K.'
'McLaughlin, Larry W.'

_publ_section_title
;
 The synthesis and structural characterization of both diastereomers of
 5&#x2019;-(hydroxymethyl)-6,5&#x2019;-cyclo-2&#x2019;,5&#x2019;-dideoxyuridine
 cyclonucleosides
;
_journal_name_full 'RSC Advances'
_journal_paper_doi 10.1039/c4ra04784b
_journal_year 2014
_chemical_absolute_configuration syn
_chemical_formula_moiety 'C10 H12 N2 O5'
_chemical_formula_sum 'C10 H12 N2 O5'
_chemical_formula_weight 240.22
_chemical_name_systematic
; 
 ? 
;
_space_group_IT_number 4
_symmetry_cell_setting monoclinic
_symmetry_space_group_name_Hall 'P 2yb'
_symmetry_space_group_name_H-M 'P 1 21 1'
_atom_sites_solution_hydrogens geom
_atom_sites_solution_primary direct
_atom_sites_solution_secondary difmap
_audit_creation_method SHELXL-97
_cell_angle_alpha 90.00
_cell_angle_beta 102.701(5)
_cell_angle_gamma 90.00
_cell_formula_units_Z 2
_cell_length_a 7.8546(6)
_cell_length_b 5.0786(4)
_cell_length_c 12.4411(9)
_cell_measurement_reflns_used 3587
_cell_measurement_temperature 100(2)
_cell_measurement_theta_max 66.17
_cell_measurement_theta_min 3.64
_cell_volume 484.14(6)
_computing_cell_refinement 'SAINT (Bruker, 2010)'
_computing_data_collection 'APEX2 (Bruker, 2010)'
_computing_data_reduction 'SAINT (Bruker, 2010)'
_computing_molecular_graphics 'Bruker SHELXTL'
_computing_publication_material 'Bruker SHELXTL'
_computing_structure_refinement 'SHELXL-97 (Sheldrick, 2008)'
_computing_structure_solution 'SHELXS-97 (Sheldrick, 2008)'
_diffrn_ambient_temperature 100(2)
_diffrn_measured_fraction_theta_full 0.978
_diffrn_measured_fraction_theta_max 0.978
_diffrn_measurement_device_type 'Bruker Kappa DUO CCD diffractometer'
_diffrn_measurement_method '\f and \w scans'
_diffrn_radiation_monochromator graphite
_diffrn_radiation_type CuK\a
_diffrn_radiation_wavelength 1.54178
_diffrn_reflns_av_R_equivalents 0.0311
_diffrn_reflns_av_sigmaI/netI 0.0324
_diffrn_reflns_limit_h_max 9
_diffrn_reflns_limit_h_min -9
_diffrn_reflns_limit_k_max 5
_diffrn_reflns_limit_k_min -5
_diffrn_reflns_limit_l_max 14
_diffrn_reflns_limit_l_min -14
_diffrn_reflns_number 4042
_diffrn_reflns_theta_full 66.17
_diffrn_reflns_theta_max 66.17
_diffrn_reflns_theta_min 3.64
_diffrn_source 'microfocus sealed tube'
_diffrn_source_type 'Incoatec I\uS'
_exptl_absorpt_coefficient_mu 1.145
_exptl_absorpt_correction_T_max 0.9344
_exptl_absorpt_correction_T_min 0.8469
_exptl_absorpt_correction_type multi-scan
_exptl_absorpt_process_details
;
Sheldrick, G.M. (2008). SADABS v2008/1. Bruker AXS Inc. Madison, WI USA.
;
_exptl_crystal_colour colorless
_exptl_crystal_density_diffrn 1.648
_exptl_crystal_density_meas ?
_exptl_crystal_density_method none
_exptl_crystal_description block
_exptl_crystal_F_000 252
_exptl_crystal_size_max 0.15
_exptl_crystal_size_mid 0.08
_exptl_crystal_size_min 0.06
_refine_diff_density_max 0.152
_refine_diff_density_min -0.218
_refine_diff_density_rms 0.044
_refine_ls_abs_structure_details 'Flack H D (1983), Acta Cryst. A39, 876-881'
_refine_ls_abs_structure_Flack 0.1(2)
_refine_ls_extinction_coef na
_refine_ls_extinction_method none
_refine_ls_goodness_of_fit_ref 1.063
_refine_ls_hydrogen_treatment mixed
_refine_ls_matrix_type full
_refine_ls_number_parameters 175
_refine_ls_number_reflns 1588
_refine_ls_number_restraints 1
_refine_ls_restrained_S_all 1.063
_refine_ls_R_factor_all 0.0297
_refine_ls_R_factor_gt 0.0288
_refine_ls_shift/su_max 0.000
_refine_ls_shift/su_mean 0.000
_refine_ls_structure_factor_coef Fsqd
_refine_ls_weighting_details 'calc w=1/[\s^2^(Fo^2^)+(0.0515P)^2^+0.0553P] where P=(Fo^2^+2Fc^2^)/3'
_refine_ls_weighting_scheme calc
_refine_ls_wR_factor_gt 0.0755
_refine_ls_wR_factor_ref 0.0763
_reflns_number_gt 1544
_reflns_number_total 1588
_reflns_threshold_expression >2sigma(I)
_cod_data_source_file c4ra04784b2.cif
_cod_data_source_block C10H12N2O5
_cod_depositor_comments
;
The following automatic conversions were performed:

'_symmetry_cell_setting' value 'Monoclinic' changed to 'monoclinic'
according to
/usr/data/users/saulius/crontab/automatic-downloads/rss-feeds/RSC/lib/dictionaries/cif_core.dic
dictionary named 'cif_core.dic' version 2.4.2 from 2011-04-26.

Automatic conversion script
Id: cif_fix_values 2281 2013-09-26 08:29:07Z andrius 

The following automatic conversions were performed:

'_exptl_crystal_density_meas' value 'not measured' was changed to '?'
- the value is perceived as not measured.

Automatic conversion script
Id: cif_fix_values 3008 2015-01-20 13:52:24Z robertas 
;
_cod_original_sg_symbol_H-M P2(1)
_cod_database_code 7217012

loop_
_symmetry_equiv_pos_as_xyz
'x, y, z'
'-x, y+1/2, -z'

loop_
_atom_site_label
_atom_site_type_symbol
_atom_site_fract_x
_atom_site_fract_y
_atom_site_fract_z
_atom_site_U_iso_or_equiv
_atom_site_adp_type
_atom_site_occupancy
_atom_site_symmetry_multiplicity
_atom_site_calc_flag
_atom_site_refinement_flags
O1 O 0.38147(16) 0.6865(3) 0.48718(10) 0.0219(3) Uani 1 1 d .
O2 O -0.01175(16) 0.0238(3) 0.39123(10) 0.0216(3) Uani 1 1 d .
O3 O 0.45671(15) 0.7287(3) 0.18133(10) 0.0159(3) Uani 1 1 d .
O4 O 0.18897(15) 0.4317(3) -0.05922(9) 0.0186(3) Uani 1 1 d .
H4O H 0.194(3) 0.289(6) -0.087(2) 0.028 Uiso 1 1 d .
O5 O 0.80225(15) 0.4305(3) 0.15229(10) 0.0185(3) Uani 1 1 d .
H5O H 0.824(3) 0.302(6) 0.1238(19) 0.028 Uiso 1 1 d .
N1 N 0.18010(18) 0.3628(3) 0.43539(12) 0.0172(4) Uani 1 1 d .
H1N H 0.137(3) 0.392(6) 0.4885(18) 0.021 Uiso 1 1 d .
N2 N 0.36052(18) 0.4927(3) 0.31921(11) 0.0152(3) Uani 1 1 d .
C1 C 0.3130(2) 0.5245(4) 0.41933(14) 0.0164(4) Uani 1 1 d .
C2 C 0.1047(2) 0.1591(4) 0.36795(14) 0.0163(4) Uani 1 1 d .
C3 C 0.1691(2) 0.1313(4) 0.26875(15) 0.0167(4) Uani 1 1 d .
H3 H 0.1276 -0.0088 0.2193 0.020 Uiso 1 1 calc R
C4 C 0.2869(2) 0.3009(4) 0.24505(14) 0.0147(4) Uani 1 1 d .
C5 C 0.3295(2) 0.3073(4) 0.13188(14) 0.0148(4) Uani 1 1 d .
H5 H 0.348(3) 0.129(5) 0.1118(17) 0.018 Uiso 1 1 d .
C6 C 0.4863(2) 0.4818(4) 0.13048(14) 0.0155(4) Uani 1 1 d .
H6 H 0.495(3) 0.519(5) 0.0566(17) 0.019 Uiso 1 1 d .
C7 C 0.6578(2) 0.3734(4) 0.20169(15) 0.0158(4) Uani 1 1 d .
H7 H 0.647(3) 0.186(6) 0.2132(17) 0.019 Uiso 1 1 d .
C8 C 0.6753(2) 0.5270(4) 0.30996(14) 0.0174(4) Uani 1 1 d .
H8A H 0.6951 0.4064 0.3741 0.021 Uiso 1 1 calc R
H8B H 0.7724 0.6552 0.3198 0.021 Uiso 1 1 calc R
C9 C 0.5002(2) 0.6664(4) 0.29548(14) 0.0163(4) Uani 1 1 d .
H9 H 0.498(3) 0.827(5) 0.3360(17) 0.020 Uiso 1 1 d .
C10 C 0.1663(2) 0.4120(4) 0.05043(14) 0.0171(4) Uani 1 1 d .
H10A H 0.0669 0.2931 0.0517 0.020 Uiso 1 1 calc R
H10B H 0.1367 0.5879 0.0753 0.020 Uiso 1 1 calc R

loop_
_atom_site_aniso_label
_atom_site_aniso_U_11
_atom_site_aniso_U_22
_atom_site_aniso_U_33
_atom_site_aniso_U_23
_atom_site_aniso_U_13
_atom_site_aniso_U_12
O1 0.0189(6) 0.0242(9) 0.0233(6) -0.0078(6) 0.0062(5) -0.0039(6)
O2 0.0174(6) 0.0245(8) 0.0249(7) -0.0002(6) 0.0086(5) -0.0057(5)
O3 0.0171(6) 0.0109(7) 0.0202(6) 0.0017(5) 0.0055(4) 0.0016(5)
O4 0.0201(6) 0.0175(8) 0.0180(6) 0.0008(6) 0.0038(5) 0.0008(6)
O5 0.0137(5) 0.0187(8) 0.0250(6) -0.0004(6) 0.0086(5) 0.0009(5)
N1 0.0144(7) 0.0209(10) 0.0181(7) -0.0017(7) 0.0076(6) -0.0011(6)
N2 0.0128(6) 0.0146(9) 0.0189(7) -0.0011(6) 0.0047(5) -0.0004(6)
C1 0.0116(8) 0.0152(10) 0.0222(8) 0.0006(8) 0.0036(7) 0.0042(7)
C2 0.0116(7) 0.0164(10) 0.0199(8) 0.0038(7) 0.0012(6) 0.0030(7)
C3 0.0133(7) 0.0163(10) 0.0194(8) 0.0002(8) 0.0013(7) 0.0014(7)
C4 0.0091(7) 0.0151(10) 0.0188(8) -0.0005(7) 0.0011(6) 0.0042(7)
C5 0.0127(8) 0.0119(10) 0.0199(9) 0.0001(7) 0.0041(7) 0.0030(7)
C6 0.0146(8) 0.0148(11) 0.0180(9) -0.0009(7) 0.0054(7) 0.0024(7)
C7 0.0112(7) 0.0143(11) 0.0229(8) 0.0021(8) 0.0060(6) -0.0013(7)
C8 0.0130(8) 0.0192(10) 0.0197(8) 0.0021(8) 0.0032(7) -0.0017(7)
C9 0.0152(8) 0.0148(10) 0.0190(8) -0.0012(8) 0.0038(7) -0.0007(7)
C10 0.0136(7) 0.0166(11) 0.0214(8) 0.0001(8) 0.0046(7) 0.0025(8)

loop_
_atom_type_symbol
_atom_type_description
_atom_type_scat_dispersion_real
_atom_type_scat_dispersion_imag
_atom_type_scat_source
C C 0.0181 0.0091 'International Tables Vol C Tables 4.2.6.8 and 6.1.1.4'
H H 0.0000 0.0000 'International Tables Vol C Tables 4.2.6.8 and 6.1.1.4'
N N 0.0311 0.0180 'International Tables Vol C Tables 4.2.6.8 and 6.1.1.4'
O O 0.0492 0.0322 'International Tables Vol C Tables 4.2.6.8 and 6.1.1.4'

loop_
_geom_angle_atom_site_label_1
_geom_angle_atom_site_label_2
_geom_angle_atom_site_label_3
_geom_angle
C9 O3 C6 102.56(14)
C10 O4 H4O 112.5(18)
C7 O5 H5O 107.3(19)
C1 N1 C2 126.60(15)
C1 N1 H1N 118.0(18)
C2 N1 H1N 115.3(18)
C4 N2 C1 121.81(15)
C4 N2 C9 120.38(14)
C1 N2 C9 117.76(14)
O1 C1 N1 122.46(16)
O1 C1 N2 122.46(16)
N1 C1 N2 115.07(16)
O2 C2 N1 121.19(16)
O2 C2 C3 124.56(17)
N1 C2 C3 114.19(16)
C4 C3 C2 120.93(17)
C4 C3 H3 119.5
C2 C3 H3 119.5
C3 C4 N2 120.94(16)
C3 C4 C5 121.38(16)
N2 C4 C5 117.38(15)
C4 C5 C6 111.58(14)
C4 C5 C10 107.19(13)
C6 C5 C10 110.48(15)
C4 C5 H5 107.3(13)
C6 C5 H5 112.3(12)
C10 C5 H5 107.8(12)
O3 C6 C5 106.98(13)
O3 C6 C7 105.20(14)
C5 C6 C7 113.14(16)
O3 C6 H6 107.5(15)
C5 C6 H6 110.7(13)
C7 C6 H6 112.8(12)
O5 C7 C8 110.27(14)
O5 C7 C6 110.81(14)
C8 C7 C6 102.78(14)
O5 C7 H7 111.4(13)
C8 C7 H7 111.3(13)
C6 C7 H7 110.0(12)
C9 C8 C7 103.18(13)
C9 C8 H8A 111.1
C7 C8 H8A 111.1
C9 C8 H8B 111.1
C7 C8 H8B 111.1
H8A C8 H8B 109.1
O3 C9 N2 107.76(13)
O3 C9 C8 103.53(13)
N2 C9 C8 112.80(16)
O3 C9 H9 107.8(13)
N2 C9 H9 107.6(13)
C8 C9 H9 116.8(12)
O4 C10 C5 113.23(13)
O4 C10 H10A 108.9
C5 C10 H10A 108.9
O4 C10 H10B 108.9
C5 C10 H10B 108.9
H10A C10 H10B 107.7

loop_
_geom_bond_atom_site_label_1
_geom_bond_atom_site_label_2
_geom_bond_distance
O1 C1 1.217(2)
O2 C2 1.229(2)
O3 C9 1.421(2)
O3 C6 1.446(2)
O4 C10 1.4175(19)
O4 H4O 0.81(3)
O5 C7 1.434(2)
O5 H5O 0.78(3)
N1 C1 1.376(2)
N1 C2 1.381(2)
N1 H1N 0.82(2)
N2 C4 1.379(2)
N2 C1 1.386(2)
N2 C9 1.487(2)
C2 C3 1.440(2)
C3 C4 1.343(3)
C3 H3 0.9500
C4 C5 1.518(2)
C5 C6 1.520(3)
C5 C10 1.543(2)
C5 H5 0.96(3)
C6 C7 1.542(2)
C6 H6 0.95(2)
C7 C8 1.536(2)
C7 H7 0.97(3)
C8 C9 1.522(2)
C8 H8A 0.9900
C8 H8B 0.9900
C9 H9 0.96(3)
C10 H10A 0.9900
C10 H10B 0.9900

loop_
_geom_hbond_atom_site_label_D
_geom_hbond_atom_site_label_H
_geom_hbond_atom_site_label_A
_geom_hbond_distance_DH
_geom_hbond_distance_HA
_geom_hbond_distance_DA
_geom_hbond_angle_DHA
_geom_hbond_site_symmetry_A
O4 H4O O5 0.81(3) 1.99(3) 2.803(2) 177(3) 2_645
O5 H5O O4 0.78(3) 2.04(3) 2.793(2) 163(3) 2_645
N1 H1N O2 0.82(2) 2.07(3) 2.885(2) 170(3) 2_556

loop_
_geom_torsion_atom_site_label_1
_geom_torsion_atom_site_label_2
_geom_torsion_atom_site_label_3
_geom_torsion_atom_site_label_4
_geom_torsion
C2 N1 C1 O1 -174.10(17)
C2 N1 C1 N2 7.2(2)
C4 N2 C1 O1 177.25(16)
C9 N2 C1 O1 -0.3(2)
C4 N2 C1 N1 -4.0(2)
C9 N2 C1 N1 178.43(15)
C1 N1 C2 O2 178.76(16)
C1 N1 C2 C3 -3.9(2)
O2 C2 C3 C4 174.53(17)
N1 C2 C3 C4 -2.7(2)
C2 C3 C4 N2 5.5(3)
C2 C3 C4 C5 -168.00(16)
C1 N2 C4 C3 -2.0(3)
C9 N2 C4 C3 175.50(16)
C1 N2 C4 C5 171.76(14)
C9 N2 C4 C5 -10.8(2)
C3 C4 C5 C6 -170.66(17)
N2 C4 C5 C6 15.6(2)
C3 C4 C5 C10 68.3(2)
N2 C4 C5 C10 -105.45(17)
C9 O3 C6 C5 78.40(15)
C9 O3 C6 C7 -42.17(16)
C4 C5 C6 O3 -48.95(17)
C10 C5 C6 O3 70.19(18)
C4 C5 C6 C7 66.42(19)
C10 C5 C6 C7 -174.44(14)
O3 C6 C7 O5 -98.75(17)
C5 C6 C7 O5 144.81(15)
O3 C6 C7 C8 19.03(18)
C5 C6 C7 C8 -97.40(17)
O5 C7 C8 C9 127.49(16)
C6 C7 C8 C9 9.33(18)
C6 O3 C9 N2 -71.34(16)
C6 O3 C9 C8 48.37(17)
C4 N2 C9 O3 39.0(2)
C1 N2 C9 O3 -143.44(15)
C4 N2 C9 C8 -74.68(19)
C1 N2 C9 C8 102.91(17)
C7 C8 C9 O3 -35.37(18)
C7 C8 C9 N2 80.83(17)
C4 C5 C10 O4 179.19(15)
C6 C5 C10 O4 57.4(2)
